data_4028455
loop_
_publ_author_name
'Michael E. Jung'
'Mikhail Guzaev'

_publ_section_title
;
 Studies Toward the Enantiospecific Total Synthesis of Rhodexin A
;
_journal_name_full 'Journal of Organic Chemistry'
_journal_page_first 7518
_journal_page_last 7526
_journal_paper_doi 10.1021/jo400909t
_journal_volume 78
_journal_year 2013
_chemical_formula_moiety 'C22 H34 O4'
_chemical_formula_sum 'C22 H34 O4'
_chemical_formula_weight 362.49
_chemical_name_systematic
; 
 ? 
;
_space_group_IT_number 14
_symmetry_cell_setting monoclinic
_symmetry_space_group_name_Hall '-P 2yn'
_symmetry_space_group_name_H-M 'P 1 21/n 1'
_atom_sites_solution_hydrogens geom
_atom_sites_solution_primary direct
_atom_sites_solution_secondary difmap
_audit_creation_method SHELXL-97
_cell_angle_alpha 90.00
_cell_angle_beta 92.751(6)
_cell_angle_gamma 90.00
_cell_formula_units_Z 4
_cell_length_a 9.349(4)
_cell_length_b 14.881(7)
_cell_length_c 13.437(6)
_cell_measurement_reflns_used 2952
_cell_measurement_temperature 100(2)
_cell_measurement_theta_max 27.13
_cell_measurement_theta_min 3.77
_cell_volume 1867.2(15)
_computing_cell_refinement 'Bruker SAINT'
_computing_data_collection 'Bruker APEX2'
_computing_data_reduction 'Bruker SAINT'
_computing_molecular_graphics 'Bruker SHELXTL'
_computing_publication_material 'Bruker SHELXTL'
_computing_structure_refinement 'SHELXL-97 (Sheldrick, 2008)'
_computing_structure_solution 'SHELXS-97 (Sheldrick, 2008)'
_diffrn_ambient_temperature 100(2)
_diffrn_measured_fraction_theta_full 0.997
_diffrn_measured_fraction_theta_max 0.979
_diffrn_measurement_device_type 'Bruker APEX-II CCD'
_diffrn_measurement_method '\f and \w scans'
_diffrn_radiation_monochromator graphite
_diffrn_radiation_source 'fine-focus sealed tube'
_diffrn_radiation_type MoK\a
_diffrn_radiation_wavelength 0.71073
_diffrn_reflns_av_R_equivalents 0.0594
_diffrn_reflns_av_sigmaI/netI 0.0527
_diffrn_reflns_limit_h_max 13
_diffrn_reflns_limit_h_min -13
_diffrn_reflns_limit_k_max 20
_diffrn_reflns_limit_k_min -20
_diffrn_reflns_limit_l_max 18
_diffrn_reflns_limit_l_min -18
_diffrn_reflns_number 25580
_diffrn_reflns_theta_full 27.50
_diffrn_reflns_theta_max 30.25
_diffrn_reflns_theta_min 3.77
_exptl_absorpt_coefficient_mu 0.087
_exptl_absorpt_correction_T_max 0.9914
_exptl_absorpt_correction_T_min 0.9216
_exptl_absorpt_correction_type multi-scan
_exptl_absorpt_process_details 'Sadabs (Bruker)'
_exptl_crystal_colour colorless
_exptl_crystal_density_diffrn 1.289
_exptl_crystal_description platelet
_exptl_crystal_F_000 792
_exptl_crystal_size_max 0.28
_exptl_crystal_size_mid 0.20
_exptl_crystal_size_min 0.10
_refine_diff_density_max 0.350
_refine_diff_density_min -0.325
_refine_diff_density_rms 0.052
_refine_ls_extinction_method none
_refine_ls_goodness_of_fit_ref 1.047
_refine_ls_hydrogen_treatment constr
_refine_ls_matrix_type full
_refine_ls_number_parameters 240
_refine_ls_number_reflns 5442
_refine_ls_number_restraints 2
_refine_ls_restrained_S_all 1.073
_refine_ls_R_factor_all 0.0697
_refine_ls_R_factor_gt 0.0475
_refine_ls_shift/su_max 0.000
_refine_ls_shift/su_mean 0.000
_refine_ls_structure_factor_coef Fsqd
_refine_ls_weighting_details 'calc w=1/[\s^2^(Fo^2^)+(0.0480P)^2^+0.4491P] where P=(Fo^2^+2Fc^2^)/3'
_refine_ls_weighting_scheme calc
_refine_ls_wR_factor_gt 0.1092
_refine_ls_wR_factor_ref 0.1182
_reflns_number_gt 4068
_reflns_number_total 5442
_reflns_threshold_expression >2sigma(I)
_cod_data_source_file jo400909t_si_002.cif
_cod_data_source_block jung113s
_cod_original_cell_volume 1867.4(15)
_cod_database_code 4028455

loop_
_symmetry_equiv_pos_as_xyz
'x, y, z'
'-x+1/2, y+1/2, -z+1/2'
'-x, -y, -z'
'x-1/2, -y-1/2, z-1/2'

loop_
_atom_site_label
_atom_site_type_symbol
_atom_site_fract_x
_atom_site_fract_y
_atom_site_fract_z
_atom_site_U_iso_or_equiv
_atom_site_adp_type
_atom_site_occupancy
_atom_site_symmetry_multiplicity
_atom_site_calc_flag
_atom_site_refinement_flags
O1 O 0.14749(11) 0.59313(7) 0.38380(8) 0.0267(3) Uani 1 1 d .
H1A H 0.0830 0.6034 0.3396 0.040 Uiso 1 1 calc R
O2 O 0.48124(11) 0.72332(6) 0.07723(7) 0.0188(2) Uani 1 1 d .
O3 O 0.87233(10) 0.79232(6) 0.37935(7) 0.0159(2) Uani 1 1 d .
H3A H 0.9055 0.7878 0.4383 0.024 Uiso 1 1 calc R
O4 O 0.60508(11) 1.13604(6) 0.22403(8) 0.0221(2) Uani 1 1 d .
H4O H 0.6240 1.1862 0.1955 0.026 Uiso 1 1 d .
C1 C 0.36656(15) 0.72918(9) 0.43740(10) 0.0173(3) Uani 1 1 d .
H1 H 0.2689 0.7338 0.4643 0.021 Uiso 1 1 calc R
C2 C 0.39291(15) 0.62957(9) 0.41500(11) 0.0193(3) Uani 1 1 d .
H2A H 0.4897 0.6227 0.3891 0.023 Uiso 1 1 calc R
H2B H 0.3902 0.5948 0.4777 0.023 Uiso 1 1 calc R
C3 C 0.28343(15) 0.59110(9) 0.33981(11) 0.0209(3) Uani 1 1 d .
H3 H 0.3091 0.5273 0.3257 0.025 Uiso 1 1 calc R
C4 C 0.28606(16) 0.64468(9) 0.24403(11) 0.0199(3) Uani 1 1 d .
H4A H 0.2100 0.6225 0.1965 0.024 Uiso 1 1 calc R
H4B H 0.3794 0.6359 0.2136 0.024 Uiso 1 1 calc R
C5 C 0.26309(15) 0.74467(9) 0.26345(11) 0.0176(3) Uani 1 1 d .
H5A H 0.1641 0.7530 0.2849 0.021 Uiso 1 1 calc R
H5B H 0.2707 0.7772 0.1997 0.021 Uiso 1 1 calc R
C6 C 0.36656(14) 0.78884(8) 0.34167(10) 0.0156(3) Uani 1 1 d .
C7 C 0.52038(14) 0.80744(8) 0.30953(10) 0.0137(3) Uani 1 1 d .
C8 C 0.62140(14) 0.83839(8) 0.39548(10) 0.0140(3) Uani 1 1 d .
H8 H 0.5762 0.8939 0.4218 0.017 Uiso 1 1 calc R
C9 C 0.62260(15) 0.77120(9) 0.48164(10) 0.0168(3) Uani 1 1 d .
H9A H 0.6572 0.7122 0.4588 0.020 Uiso 1 1 calc R
H9B H 0.6888 0.7924 0.5364 0.020 Uiso 1 1 calc R
C10 C 0.47333(15) 0.76101(9) 0.51945(11) 0.0194(3) Uani 1 1 d .
H10A H 0.4413 0.8195 0.5456 0.023 Uiso 1 1 calc R
H10B H 0.4758 0.7172 0.5749 0.023 Uiso 1 1 calc R
C11 C 0.56345(14) 0.81232(8) 0.21588(10) 0.0138(3) Uani 1 1 d .
C12 C 0.71052(14) 0.84528(9) 0.19051(10) 0.0149(3) Uani 1 1 d .
H12A H 0.7026 0.8764 0.1254 0.018 Uiso 1 1 calc R
H12B H 0.7739 0.7926 0.1832 0.018 Uiso 1 1 calc R
C13 C 0.78036(14) 0.90892(8) 0.26735(10) 0.0138(3) Uani 1 1 d .
C14 C 0.77584(14) 0.86702(8) 0.37167(10) 0.0135(3) Uani 1 1 d .
C15 C 0.82057(15) 0.94519(8) 0.44080(10) 0.0169(3) Uani 1 1 d .
H15A H 0.9261 0.9511 0.4468 0.020 Uiso 1 1 calc R
H15B H 0.7838 0.9366 0.5080 0.020 Uiso 1 1 calc R
C16 C 0.75170(17) 1.02835(9) 0.38923(11) 0.0214(3) Uani 1 1 d .
H16A H 0.8229 1.0772 0.3847 0.026 Uiso 1 1 calc R
H16B H 0.6707 1.0506 0.4272 0.026 Uiso 1 1 calc R
C17 C 0.69844(15) 0.99739(8) 0.28389(10) 0.0153(3) Uani 1 1 d .
H17 H 0.5946 0.9821 0.2869 0.018 Uiso 1 1 calc R
C18 C 0.71167(15) 1.06970(9) 0.20580(11) 0.0188(3) Uani 1 1 d .
H18A H 0.8084 1.0969 0.2109 0.023 Uiso 1 1 calc R
H18B H 0.6957 1.0440 0.1382 0.023 Uiso 1 1 calc R
C19 C 0.48097(14) 0.79603(8) 0.11934(10) 0.0146(3) Uani 1 1 d .
C20 C 0.41650(16) 0.87802(9) 0.06925(11) 0.0203(3) Uani 1 1 d .
H20A H 0.3290 0.8610 0.0308 0.030 Uiso 1 1 calc R
H20B H 0.4852 0.9040 0.0245 0.030 Uiso 1 1 calc R
H20C H 0.3933 0.9224 0.1199 0.030 Uiso 1 1 calc R
C21 C 0.29922(15) 0.88162(9) 0.36336(11) 0.0189(3) Uani 1 1 d .
H21A H 0.2875 0.9159 0.3012 0.028 Uiso 1 1 calc R
H21B H 0.3621 0.9147 0.4109 0.028 Uiso 1 1 calc R
H21C H 0.2055 0.8729 0.3916 0.028 Uiso 1 1 calc R
C22 C 0.93385(14) 0.92796(9) 0.23812(10) 0.0177(3) Uani 1 1 d .
H22A H 0.9322 0.9517 0.1700 0.027 Uiso 1 1 calc R
H22B H 0.9895 0.8722 0.2415 0.027 Uiso 1 1 calc R
H22C H 0.9779 0.9722 0.2841 0.027 Uiso 1 1 calc R

loop_
_atom_site_aniso_label
_atom_site_aniso_U_11
_atom_site_aniso_U_22
_atom_site_aniso_U_33
_atom_site_aniso_U_23
_atom_site_aniso_U_13
_atom_site_aniso_U_12
O1 0.0177(5) 0.0303(6) 0.0323(6) 0.0071(5) 0.0050(5) -0.0027(4)
O2 0.0202(5) 0.0185(5) 0.0174(5) -0.0038(4) -0.0014(4) -0.0019(4)
O3 0.0178(5) 0.0142(4) 0.0153(5) -0.0007(3) -0.0038(4) 0.0039(3)
O4 0.0223(6) 0.0150(4) 0.0290(6) 0.0075(4) 0.0022(4) 0.0028(4)
C1 0.0167(7) 0.0184(6) 0.0172(7) 0.0030(5) 0.0039(5) 0.0020(5)
C2 0.0187(7) 0.0177(6) 0.0217(7) 0.0038(5) 0.0025(6) 0.0011(5)
C3 0.0181(7) 0.0175(6) 0.0274(8) 0.0020(5) 0.0039(6) -0.0023(5)
C4 0.0181(7) 0.0193(6) 0.0223(7) -0.0012(5) 0.0007(6) -0.0026(5)
C5 0.0147(7) 0.0204(6) 0.0178(7) 0.0013(5) 0.0005(5) -0.0004(5)
C6 0.0157(7) 0.0155(6) 0.0156(7) 0.0019(5) 0.0010(5) 0.0018(5)
C7 0.0145(6) 0.0115(5) 0.0149(6) 0.0011(4) -0.0017(5) 0.0012(4)
C8 0.0165(7) 0.0147(6) 0.0108(6) -0.0001(4) -0.0002(5) 0.0011(4)
C9 0.0189(7) 0.0178(6) 0.0136(7) 0.0021(5) -0.0009(5) 0.0008(5)
C10 0.0223(7) 0.0202(6) 0.0159(7) 0.0037(5) 0.0028(6) 0.0026(5)
C11 0.0147(6) 0.0118(5) 0.0146(6) -0.0004(4) -0.0023(5) 0.0007(4)
C12 0.0153(7) 0.0173(6) 0.0119(6) -0.0010(5) -0.0002(5) -0.0018(5)
C13 0.0149(6) 0.0138(5) 0.0124(6) -0.0005(4) -0.0006(5) -0.0003(4)
C14 0.0151(6) 0.0114(5) 0.0136(6) -0.0005(4) -0.0023(5) 0.0018(4)
C15 0.0213(7) 0.0140(6) 0.0150(7) -0.0016(5) -0.0033(5) -0.0003(5)
C16 0.0318(8) 0.0137(6) 0.0183(7) -0.0021(5) -0.0040(6) 0.0016(5)
C17 0.0177(7) 0.0131(5) 0.0152(7) 0.0016(5) 0.0002(5) 0.0004(5)
C18 0.0186(7) 0.0164(6) 0.0216(7) 0.0033(5) 0.0014(6) 0.0018(5)
C19 0.0126(6) 0.0176(6) 0.0136(6) 0.0005(5) 0.0005(5) -0.0023(5)
C20 0.0233(8) 0.0181(6) 0.0190(7) 0.0023(5) -0.0052(6) -0.0001(5)
C21 0.0184(7) 0.0189(6) 0.0194(7) 0.0006(5) 0.0017(6) 0.0045(5)
C22 0.0165(7) 0.0186(6) 0.0180(7) -0.0001(5) 0.0002(5) -0.0018(5)

loop_
_atom_type_symbol
_atom_type_description
_atom_type_scat_dispersion_real
_atom_type_scat_dispersion_imag
_atom_type_scat_source
C C 0.0033 0.0016 'International Tables Vol C Tables 4.2.6.8 and 6.1.1.4'
H H 0.0000 0.0000 'International Tables Vol C Tables 4.2.6.8 and 6.1.1.4'
O O 0.0106 0.0060 'International Tables Vol C Tables 4.2.6.8 and 6.1.1.4'

loop_
_geom_angle_atom_site_label_1
_geom_angle_atom_site_label_2
_geom_angle_atom_site_label_3
_geom_angle
C3 O1 H1A 109.5
C14 O3 H3A 109.5
C18 O4 H4O 111.2
C10 C1 C2 109.61(11)
C10 C1 C6 113.10(11)
C2 C1 C6 112.39(11)
C10 C1 H1 107.1
C2 C1 H1 107.1
C6 C1 H1 107.1
C3 C2 C1 112.69(12)
C3 C2 H2A 109.1
C1 C2 H2A 109.1
C3 C2 H2B 109.1
C1 C2 H2B 109.1
H2A C2 H2B 107.8
O1 C3 C4 113.06(12)
O1 C3 C2 107.59(12)
C4 C3 C2 109.24(11)
O1 C3 H3 109.0
C4 C3 H3 109.0
C2 C3 H3 109.0
C3 C4 C5 111.06(12)
C3 C4 H4A 109.4
C5 C4 H4A 109.4
C3 C4 H4B 109.4
C5 C4 H4B 109.4
H4A C4 H4B 108.0
C4 C5 C6 116.30(12)
C4 C5 H5A 108.2
C6 C5 H5A 108.2
C4 C5 H5B 108.2
C6 C5 H5B 108.2
H5A C5 H5B 107.4
C5 C6 C7 116.60(11)
C5 C6 C21 105.11(11)
C7 C6 C21 106.53(11)
C5 C6 C1 107.11(11)
C7 C6 C1 111.61(11)
C21 C6 C1 109.57(11)
C11 C7 C8 119.37(12)
C11 C7 C6 126.64(12)
C8 C7 C6 113.11(11)
C7 C8 C9 110.92(11)
C7 C8 C14 118.30(11)
C9 C8 C14 111.23(11)
C7 C8 H8 105.0
C9 C8 H8 105.0
C14 C8 H8 105.0
C10 C9 C8 110.23(11)
C10 C9 H9A 109.6
C8 C9 H9A 109.6
C10 C9 H9B 109.6
C8 C9 H9B 109.6
H9A C9 H9B 108.1
C9 C10 C1 111.70(12)
C9 C10 H10A 109.3
C1 C10 H10A 109.3
C9 C10 H10B 109.3
C1 C10 H10B 109.3
H10A C10 H10B 107.9
C7 C11 C19 129.71(12)
C7 C11 C12 123.06(12)
C19 C11 C12 107.03(11)
C11 C12 C13 114.37(11)
C11 C12 H12A 108.7
C13 C12 H12A 108.7
C11 C12 H12B 108.7
C13 C12 H12B 108.7
H12A C12 H12B 107.6
C12 C13 C22 108.49(11)
C12 C13 C14 109.64(10)
C22 C13 C14 112.09(11)
C12 C13 C17 115.32(11)
C22 C13 C17 110.87(11)
C14 C13 C17 100.32(10)
O3 C14 C15 113.11(11)
O3 C14 C13 109.62(10)
C15 C14 C13 103.06(10)
O3 C14 C8 111.15(10)
C15 C14 C8 108.20(11)
C13 C14 C8 111.45(10)
C14 C15 C16 103.91(11)
C14 C15 H15A 111.0
C16 C15 H15A 111.0
C14 C15 H15B 111.0
C16 C15 H15B 111.0
H15A C15 H15B 109.0
C15 C16 C17 106.31(11)
C15 C16 H16A 110.5
C17 C16 H16A 110.5
C15 C16 H16B 110.5
C17 C16 H16B 110.5
H16A C16 H16B 108.7
C18 C17 C13 116.69(11)
C18 C17 C16 112.91(11)
C13 C17 C16 104.20(11)
C18 C17 H17 107.5
C13 C17 H17 107.5
C16 C17 H17 107.5
O4 C18 C17 106.92(11)
O4 C18 H18A 110.3
C17 C18 H18A 110.3
O4 C18 H18B 110.3
C17 C18 H18B 110.3
H18A C18 H18B 108.6
O2 C19 C11 122.19(12)
O2 C19 C20 121.38(13)
C11 C19 C20 115.77(11)
C19 C20 H20A 109.5
C19 C20 H20B 109.5
H20A C20 H20B 109.5
C19 C20 H20C 109.5
H20A C20 H20C 109.5
H20B C20 H20C 109.5
C6 C21 H21A 109.5
C6 C21 H21B 109.5
H21A C21 H21B 109.5
C6 C21 H21C 109.5
H21A C21 H21C 109.5
H21B C21 H21C 109.5
C13 C22 H22A 109.5
C13 C22 H22B 109.5
H22A C22 H22B 109.5
C13 C22 H22C 109.5
H22A C22 H22C 109.5
H22B C22 H22C 109.5

loop_
_geom_bond_atom_site_label_1
_geom_bond_atom_site_label_2
_geom_bond_distance
O1 C3 1.4275(18)
O1 H1A 0.8400
O2 C19 1.2210(16)
O3 C14 1.4321(15)
O3 H3A 0.8400
O4 C18 1.4322(17)
O4 H4O 0.8614
C1 C10 1.527(2)
C1 C2 1.5349(19)
C1 C6 1.5630(19)
C1 H1 1.0000
C2 C3 1.516(2)
C2 H2A 0.9900
C2 H2B 0.9900
C3 C4 1.515(2)
C3 H3 1.0000
C4 C5 1.528(2)
C4 H4A 0.9900
C4 H4B 0.9900
C5 C6 1.541(2)
C5 H5A 0.9900
C5 H5B 0.9900
C6 C7 1.546(2)
C6 C21 1.5508(19)
C7 C11 1.3415(19)
C7 C8 1.5275(19)
C8 C9 1.5294(18)
C8 C14 1.5534(19)
C8 H8 1.0000
C9 C10 1.515(2)
C9 H9A 0.9900
C9 H9B 0.9900
C10 H10A 0.9900
C10 H10B 0.9900
C11 C19 1.4968(19)
C11 C12 1.5142(19)
C12 C13 1.5247(18)
C12 H12A 0.9900
C12 H12B 0.9900
C13 C22 1.5323(19)
C13 C14 1.5366(19)
C13 C17 1.5445(18)
C14 C15 1.5342(18)
C15 C16 1.5438(19)
C15 H15A 0.9900
C15 H15B 0.9900
C16 C17 1.548(2)
C16 H16A 0.9900
C16 H16B 0.9900
C17 C18 1.5122(19)
C17 H17 1.0000
C18 H18A 0.9900
C18 H18B 0.9900
C19 C20 1.5053(19)
C20 H20A 0.9800
C20 H20B 0.9800
C20 H20C 0.9800
C21 H21A 0.9800
C21 H21B 0.9800
C21 H21C 0.9800
C22 H22A 0.9800
C22 H22B 0.9800
C22 H22C 0.9800
